data_7003115
loop_
_publ_author_name
'Muller, Alfred'
'Otto, Stefanus'
'Roodt, Andreas'

_publ_section_title
;
 Rapid phosphorus(iii) ligand evaluation utilising potassium
 selenocyanate
;
_journal_issue 5
_journal_name_full 'Dalton Transactions'
_journal_page_first 650
_journal_page_last 657
_journal_paper_doi 10.1039/b712782k
_journal_year 2008
_chemical_formula_moiety 'C18 H21 P Se'
_chemical_formula_sum 'C18 H21 P Se'
_chemical_formula_weight 347.28
_space_group_IT_number 14
_symmetry_cell_setting monoclinic
_symmetry_space_group_name_Hall '-P 2ybc'
_symmetry_space_group_name_H-M 'P 1 21/c 1'
_audit_creation_date 2006-03-16T12:57:55-00:00
_audit_creation_method 'WinGX routine CIF_UPDATE'
_cell_angle_alpha 90
_cell_angle_beta 107.741(3)
_cell_angle_gamma 90
_cell_formula_units_Z 4
_cell_length_a 15.140(2)
_cell_length_b 11.6421(19)
_cell_length_c 10.1580(17)
_cell_measurement_reflns_used 983
_cell_measurement_temperature 293(2)
_cell_measurement_theta_max 24.02
_cell_measurement_theta_min 2.77
_cell_volume 1705.3(5)
_computing_cell_refinement 'SAINT-Plus (Bruker, 1999)'
_computing_data_collection 'SMART-NT (Bruker, 1998)'
_computing_data_reduction 'SAINT-Plus and XPREP (Bruker, 1999)'
_computing_molecular_graphics 'DIAMOND (Brandenburg & Putz, 2005)'
_computing_publication_material 'WinGX (Farrugia, 1999)'
_computing_structure_refinement 'SHELXL-97 (Sheldrick, 1997)'
_computing_structure_solution 'SIR97 (Altomare et al, 1999)'
_diffrn_ambient_temperature 293(2)
_diffrn_detector_area_resol_mean 512
_diffrn_measured_fraction_theta_full 0.992
_diffrn_measured_fraction_theta_max 0.992
_diffrn_measurement_device_type
;
Bruker SMART CCD 1K
;
_diffrn_measurement_method \w
_diffrn_radiation_source 'fine-focus sealed tube'
_diffrn_radiation_type MoK\a
_diffrn_radiation_wavelength 0.71073
_diffrn_reflns_av_R_equivalents 0.0794
_diffrn_reflns_limit_h_max 13
_diffrn_reflns_limit_h_min -20
_diffrn_reflns_limit_k_max 13
_diffrn_reflns_limit_k_min -15
_diffrn_reflns_limit_l_max 13
_diffrn_reflns_limit_l_min -13
_diffrn_reflns_number 11246
_diffrn_reflns_theta_full 28.27
_diffrn_reflns_theta_max 28.27
_diffrn_reflns_theta_min 1.41
_diffrn_standards_decay_% 0
_diffrn_standards_interval_count 0
_diffrn_standards_interval_time 0
_diffrn_standards_number 0
_exptl_absorpt_coefficient_mu 2.285
_exptl_absorpt_correction_T_max 0.7113
_exptl_absorpt_correction_T_min 0.3717
_exptl_absorpt_correction_type multi-scan
_exptl_absorpt_process_details
;
SADABS (Bruker, 2004)
;
_exptl_crystal_colour colorless
_exptl_crystal_density_diffrn 1.353
_exptl_crystal_density_method 'not measured'
_exptl_crystal_description cuboid
_exptl_crystal_F_000 712
_exptl_crystal_size_max 0.54
_exptl_crystal_size_mid 0.3
_exptl_crystal_size_min 0.16
_refine_diff_density_max 0.598
_refine_diff_density_min -0.568
_refine_ls_extinction_method none
_refine_ls_goodness_of_fit_ref 0.913
_refine_ls_hydrogen_treatment constr
_refine_ls_matrix_type full
_refine_ls_number_parameters 181
_refine_ls_number_reflns 4207
_refine_ls_number_restraints 0
_refine_ls_restrained_S_all 0.913
_refine_ls_R_factor_gt 0.0368
_refine_ls_shift/su_max 0.001
_refine_ls_structure_factor_coef Fsqd
_refine_ls_weighting_details 'calc w=1/[\s^2^(Fo^2^)+(0.0349P)^2^] where P=(Fo^2^+2Fc^2^)/3'
_refine_ls_weighting_scheme calc
_refine_ls_wR_factor_ref 0.0938
_reflns_number_gt 2441
_reflns_number_total 4207
_reflns_threshold_expression >2sigma(I)
_cod_data_source_file b712782k.txt
_cod_data_source_block seph2cy
_cod_original_sg_symbol_H-M 'P 21/c'
_cod_database_code 7003115

loop_
_symmetry_equiv_pos_as_xyz
'x, y, z'
'-x, y+1/2, -z+1/2'
'-x, -y, -z'
'x, -y-1/2, z-1/2'

loop_
_atom_site_label
_atom_site_type_symbol
_atom_site_fract_x
_atom_site_fract_y
_atom_site_fract_z
_atom_site_U_iso_or_equiv
_atom_site_adp_type
_atom_site_occupancy
_atom_site_symmetry_multiplicity
_atom_site_calc_flag
_atom_site_refinement_flags
_atom_site_disorder_assembly
_atom_site_disorder_group
Se Se 0.23177(2) 0.48820(2) 0.41419(3) 0.06343(13) Uani 1 1 d . . .
P P 0.25751(4) 0.40287(5) 0.60628(6) 0.04046(17) Uani 1 1 d . . .
C11 C 0.16485(14) 0.30325(19) 0.6117(2) 0.0405(5) Uani 1 1 d . . .
H11 H 0.1837 0.2649 0.7019 0.049 Uiso 1 1 calc R . .
C12 C 0.07467(15) 0.3692(2) 0.5984(3) 0.0550(7) Uani 1 1 d . . .
H12A H 0.0846 0.4229 0.6745 0.066 Uiso 1 1 calc R . .
H12B H 0.0572 0.4128 0.5129 0.066 Uiso 1 1 calc R . .
C13 C -0.00374(16) 0.2864(3) 0.5991(3) 0.0626(8) Uani 1 1 d . . .
H13A H 0.0114 0.2481 0.6881 0.075 Uiso 1 1 calc R . .
H13B H -0.0605 0.3295 0.5866 0.075 Uiso 1 1 calc R . .
C14 C -0.01900(17) 0.1978(3) 0.4867(3) 0.0685(9) Uani 1 1 d . . .
H14A H -0.0391 0.2354 0.3973 0.082 Uiso 1 1 calc R . .
H14B H -0.0675 0.1453 0.4921 0.082 Uiso 1 1 calc R . .
C15 C 0.06984(19) 0.1309(2) 0.5007(3) 0.0656(8) Uani 1 1 d . . .
H15A H 0.0594 0.0768 0.4248 0.079 Uiso 1 1 calc R . .
H15B H 0.0865 0.0874 0.5863 0.079 Uiso 1 1 calc R . .
C16 C 0.14957(16) 0.2111(2) 0.5002(3) 0.0512(6) Uani 1 1 d . . .
H16A H 0.2059 0.1665 0.5155 0.061 Uiso 1 1 calc R . .
H16B H 0.1360 0.2476 0.4104 0.061 Uiso 1 1 calc R . .
C21 C 0.36451(15) 0.32094(19) 0.6525(2) 0.0432(6) Uani 1 1 d . . .
C22 C 0.37684(17) 0.2217(2) 0.7305(3) 0.0580(7) Uani 1 1 d . . .
H22 H 0.3286 0.1942 0.7606 0.070 Uiso 1 1 calc R . .
C23 C 0.4599(2) 0.1631(3) 0.7642(3) 0.0748(9) Uani 1 1 d . . .
H23 H 0.4676 0.0962 0.8165 0.090 Uiso 1 1 calc R . .
C24 C 0.5316(2) 0.2045(3) 0.7197(3) 0.0793(10) Uani 1 1 d . . .
H24 H 0.5875 0.1648 0.7416 0.095 Uiso 1 1 calc R . .
C25 C 0.5209(2) 0.3027(3) 0.6443(4) 0.0816(10) Uani 1 1 d . . .
H25 H 0.5700 0.3310 0.6167 0.098 Uiso 1 1 calc R . .
C26 C 0.43717(17) 0.3606(2) 0.6085(3) 0.0624(7) Uani 1 1 d . . .
H26 H 0.4296 0.4266 0.5546 0.075 Uiso 1 1 calc R . .
C31 C 0.26971(16) 0.50107(19) 0.7508(3) 0.0468(6) Uani 1 1 d . . .
C32 C 0.22317(16) 0.6053(2) 0.7268(3) 0.0590(7) Uani 1 1 d . . .
H32 H 0.1872 0.6244 0.6377 0.071 Uiso 1 1 calc R . .
C33 C 0.22965(18) 0.6808(3) 0.8337(4) 0.0748(9) Uani 1 1 d . . .
H33 H 0.1981 0.7504 0.8169 0.090 Uiso 1 1 calc R . .
C34 C 0.2824(2) 0.6530(3) 0.9636(4) 0.0800(10) Uani 1 1 d . . .
H34 H 0.2864 0.7037 1.0359 0.096 Uiso 1 1 calc R . .
C35 C 0.3300(2) 0.5509(3) 0.9894(3) 0.0810(10) Uani 1 1 d . . .
H35 H 0.3664 0.5329 1.0786 0.097 Uiso 1 1 calc R . .
C36 C 0.3234(2) 0.4750(2) 0.8818(3) 0.0632(8) Uani 1 1 d . . .
H36 H 0.3557 0.4058 0.8988 0.076 Uiso 1 1 calc R . .

loop_
_atom_site_aniso_label
_atom_site_aniso_U_11
_atom_site_aniso_U_22
_atom_site_aniso_U_33
_atom_site_aniso_U_23
_atom_site_aniso_U_13
_atom_site_aniso_U_12
Se 0.0820(2) 0.0548(2) 0.0632(2) 0.01835(14) 0.03652(17) 0.01488(14)
P 0.0435(3) 0.0348(3) 0.0479(4) 0.0008(3) 0.0213(3) 0.0032(3)
C11 0.0400(13) 0.0420(13) 0.0417(14) -0.0009(11) 0.0155(10) -0.0032(11)
C12 0.0434(14) 0.0590(16) 0.0662(18) -0.0049(14) 0.0223(13) 0.0011(12)
C13 0.0435(15) 0.082(2) 0.0653(19) -0.0023(17) 0.0215(13) -0.0049(14)
C14 0.0533(18) 0.085(2) 0.066(2) -0.0053(17) 0.0159(15) -0.0200(15)
C15 0.0688(18) 0.0560(17) 0.072(2) -0.0149(15) 0.0221(15) -0.0180(14)
C16 0.0514(15) 0.0498(15) 0.0551(16) -0.0082(13) 0.0200(12) -0.0011(12)
C21 0.0443(14) 0.0370(13) 0.0509(15) -0.0064(11) 0.0183(11) 0.0012(11)
C22 0.0506(16) 0.0544(16) 0.0707(19) 0.0071(15) 0.0212(13) 0.0076(13)
C23 0.066(2) 0.067(2) 0.084(2) 0.0056(18) 0.0112(17) 0.0213(16)
C24 0.0532(19) 0.097(3) 0.082(2) -0.013(2) 0.0124(17) 0.0311(19)
C25 0.0481(18) 0.102(3) 0.103(3) 0.000(2) 0.0350(17) 0.0086(18)
C26 0.0512(16) 0.0644(18) 0.079(2) 0.0020(16) 0.0313(15) 0.0012(14)
C31 0.0444(14) 0.0401(14) 0.0650(18) -0.0096(13) 0.0302(13) -0.0070(11)
C32 0.0467(15) 0.0506(16) 0.078(2) -0.0165(15) 0.0166(13) 0.0055(12)
C33 0.0584(19) 0.0594(19) 0.107(3) -0.0324(19) 0.0249(18) 0.0034(14)
C34 0.089(2) 0.074(2) 0.088(3) -0.042(2) 0.043(2) -0.0117(18)
C35 0.122(3) 0.068(2) 0.053(2) -0.0116(17) 0.0259(19) -0.001(2)
C36 0.087(2) 0.0463(16) 0.059(2) -0.0044(14) 0.0259(17) 0.0016(14)

loop_
_atom_type_symbol
_atom_type_description
_atom_type_scat_dispersion_real
_atom_type_scat_dispersion_imag
_atom_type_scat_source
C C 0.0033 0.0016 'International Tables Vol C Tables 4.2.6.8 and 6.1.1.4'
H H 0 0 'International Tables Vol C Tables 4.2.6.8 and 6.1.1.4'
P P 0.1023 0.0942 'International Tables Vol C Tables 4.2.6.8 and 6.1.1.4'
Se Se -0.0929 2.2259 'International Tables Vol C Tables 4.2.6.8 and 6.1.1.4'

loop_
_geom_angle_atom_site_label_1
_geom_angle_atom_site_label_2
_geom_angle_atom_site_label_3
_geom_angle
_geom_angle_site_symmetry_1
_geom_angle_site_symmetry_3
_geom_angle_publ_flag
C21 P C31 104.93(11) . . ?
C21 P C11 106.89(11) . . ?
C31 P C11 105.22(10) . . ?
C21 P Se 112.60(8) . . ?
C31 P Se 113.12(9) . . ?
C11 P Se 113.38(8) . . ?
C16 C11 C12 110.87(18) . . ?
C16 C11 P 111.51(15) . . ?
C12 C11 P 110.40(17) . . ?
C16 C11 H11 108.0 . . ?
C12 C11 H11 108.0 . . ?
P C11 H11 108.0 . . ?
C13 C12 C11 110.7(2) . . ?
C13 C12 H12A 109.5 . . ?
C11 C12 H12A 109.5 . . ?
C13 C12 H12B 109.5 . . ?
C11 C12 H12B 109.5 . . ?
H12A C12 H12B 108.1 . . ?
C14 C13 C12 111.6(2) . . ?
C14 C13 H13A 109.3 . . ?
C12 C13 H13A 109.3 . . ?
C14 C13 H13B 109.3 . . ?
C12 C13 H13B 109.3 . . ?
H13A C13 H13B 108.0 . . ?
C13 C14 C15 110.7(2) . . ?
C13 C14 H14A 109.5 . . ?
C15 C14 H14A 109.5 . . ?
C13 C14 H14B 109.5 . . ?
C15 C14 H14B 109.5 . . ?
H14A C14 H14B 108.1 . . ?
C14 C15 C16 111.3(2) . . ?
C14 C15 H15A 109.4 . . ?
C16 C15 H15A 109.4 . . ?
C14 C15 H15B 109.4 . . ?
C16 C15 H15B 109.4 . . ?
H15A C15 H15B 108.0 . . ?
C11 C16 C15 111.63(19) . . ?
C11 C16 H16A 109.3 . . ?
C15 C16 H16A 109.3 . . ?
C11 C16 H16B 109.3 . . ?
C15 C16 H16B 109.3 . . ?
H16A C16 H16B 108.0 . . ?
C22 C21 C26 118.8(2) . . ?
C22 C21 P 122.85(18) . . ?
C26 C21 P 118.4(2) . . ?
C23 C22 C21 120.7(3) . . ?
C23 C22 H22 119.7 . . ?
C21 C22 H22 119.7 . . ?
C22 C23 C24 119.6(3) . . ?
C22 C23 H23 120.2 . . ?
C24 C23 H23 120.2 . . ?
C25 C24 C23 120.5(3) . . ?
C25 C24 H24 119.8 . . ?
C23 C24 H24 119.8 . . ?
C24 C25 C26 120.0(3) . . ?
C24 C25 H25 120.0 . . ?
C26 C25 H25 120.0 . . ?
C25 C26 C21 120.4(3) . . ?
C25 C26 H26 119.8 . . ?
C21 C26 H26 119.8 . . ?
C36 C31 C32 119.1(2) . . ?
C36 C31 P 121.91(19) . . ?
C32 C31 P 119.0(2) . . ?
C33 C32 C31 120.6(3) . . ?
C33 C32 H32 119.7 . . ?
C31 C32 H32 119.7 . . ?
C34 C33 C32 119.6(3) . . ?
C34 C33 H33 120.2 . . ?
C32 C33 H33 120.2 . . ?
C33 C34 C35 120.7(3) . . ?
C33 C34 H34 119.6 . . ?
C35 C34 H34 119.6 . . ?
C34 C35 C36 119.6(3) . . ?
C34 C35 H35 120.2 . . ?
C36 C35 H35 120.2 . . ?
C31 C36 C35 120.3(3) . . ?
C31 C36 H36 119.8 . . ?
C35 C36 H36 119.8 . . ?

loop_
_geom_bond_atom_site_label_1
_geom_bond_atom_site_label_2
_geom_bond_distance
_geom_bond_site_symmetry_2
_geom_bond_publ_flag
Se P 2.1172(7) . ?
P C21 1.814(2) . ?
P C31 1.825(3) . ?
P C11 1.834(2) . ?
C11 C16 1.526(3) . ?
C11 C12 1.536(3) . ?
C11 H11 0.9800 . ?
C12 C13 1.531(3) . ?
C12 H12A 0.9700 . ?
C12 H12B 0.9700 . ?
C13 C14 1.503(4) . ?
C13 H13A 0.9700 . ?
C13 H13B 0.9700 . ?
C14 C15 1.523(4) . ?
C14 H14A 0.9700 . ?
C14 H14B 0.9700 . ?
C15 C16 1.527(3) . ?
C15 H15A 0.9700 . ?
C15 H15B 0.9700 . ?
C16 H16A 0.9700 . ?
C16 H16B 0.9700 . ?
C21 C22 1.381(3) . ?
C21 C26 1.387(3) . ?
C22 C23 1.379(3) . ?
C22 H22 0.9300 . ?
C23 C24 1.384(4) . ?
C23 H23 0.9300 . ?
C24 C25 1.358(4) . ?
C24 H24 0.9300 . ?
C25 C26 1.384(4) . ?
C25 H25 0.9300 . ?
C26 H26 0.9300 . ?
C31 C36 1.365(4) . ?
C31 C32 1.387(3) . ?
C32 C33 1.376(3) . ?
C32 H32 0.9300 . ?
C33 C34 1.357(4) . ?
C33 H33 0.9300 . ?
C34 C35 1.372(4) . ?
C34 H34 0.9300 . ?
C35 C36 1.386(4) . ?
C35 H35 0.9300 . ?
C36 H36 0.9300 . ?

loop_
_geom_torsion_atom_site_label_1
_geom_torsion_atom_site_label_2
_geom_torsion_atom_site_label_3
_geom_torsion_atom_site_label_4
_geom_torsion
_geom_torsion_site_symmetry_1
_geom_torsion_site_symmetry_2
_geom_torsion_site_symmetry_3
_geom_torsion_site_symmetry_4
_geom_torsion_publ_flag
C21 P C11 C16 -65.96(18) . . . . ?
C31 P C11 C16 -177.16(17) . . . . ?
Se P C11 C16 58.72(17) . . . . ?
C21 P C11 C12 170.32(16) . . . . ?
C31 P C11 C12 59.12(18) . . . . ?
Se P C11 C12 -65.01(17) . . . . ?
C16 C11 C12 C13 54.5(3) . . . . ?
P C11 C12 C13 178.57(17) . . . . ?
C11 C12 C13 C14 -56.6(3) . . . . ?
C12 C13 C14 C15 57.2(3) . . . . ?
C13 C14 C15 C16 -56.3(3) . . . . ?
C12 C11 C16 C15 -54.3(3) . . . . ?
P C11 C16 C15 -177.71(18) . . . . ?
C14 C15 C16 C11 55.2(3) . . . . ?
C31 P C21 C22 87.2(2) . . . . ?
C11 P C21 C22 -24.2(2) . . . . ?
Se P C21 C22 -149.39(19) . . . . ?
C31 P C21 C26 -92.2(2) . . . . ?
C11 P C21 C26 156.40(19) . . . . ?
Se P C21 C26 31.3(2) . . . . ?
C26 C21 C22 C23 0.1(4) . . . . ?
P C21 C22 C23 -179.3(2) . . . . ?
C21 C22 C23 C24 0.2(4) . . . . ?
C22 C23 C24 C25 0.6(5) . . . . ?
C23 C24 C25 C26 -1.6(5) . . . . ?
C24 C25 C26 C21 1.9(5) . . . . ?
C22 C21 C26 C25 -1.1(4) . . . . ?
P C21 C26 C25 178.3(2) . . . . ?
C21 P C31 C36 -27.9(2) . . . . ?
C11 P C31 C36 84.7(2) . . . . ?
Se P C31 C36 -151.0(2) . . . . ?
C21 P C31 C32 152.03(19) . . . . ?
C11 P C31 C32 -95.4(2) . . . . ?
Se P C31 C32 28.9(2) . . . . ?
C36 C31 C32 C33 -1.0(4) . . . . ?
P C31 C32 C33 179.0(2) . . . . ?
C31 C32 C33 C34 0.3(4) . . . . ?
C32 C33 C34 C35 0.5(5) . . . . ?
C33 C34 C35 C36 -0.6(5) . . . . ?
C32 C31 C36 C35 1.0(4) . . . . ?
P C31 C36 C35 -179.1(2) . . . . ?
C34 C35 C36 C31 -0.2(5) . . . . ?

loop_
_cod_related_entry_id
_cod_related_entry_database
_cod_related_entry_code
1 ChemSpider 10212770
